data_4335064
loop_
_publ_author_name
'Peter Comba'
'Michael Morgen'
'Hubert Wadepohl'

_publ_section_title
;
 Tuning of the Properties of Transition-Metal Bispidine Complexes by
 Variation of the Basicity of the Aromatic Donor Groups
;
_journal_name_full 'Inorganic Chemistry'
_journal_page_first 6481
_journal_page_last 6501
_journal_paper_doi 10.1021/ic4004214
_journal_volume 52
_journal_year 2013
_chemical_formula_sum 'C20 H17 Br4 N3 O5'
_chemical_formula_weight 699.01
_space_group_crystal_system monoclinic
_space_group_IT_number 14
_space_group_name_Hall '-P 2yn'
_space_group_name_H-M_alt 'P 1 21/n 1'
_symmetry_cell_setting monoclinic
_symmetry_Int_Tables_number 14
_symmetry_space_group_name_Hall '-P 2yn'
_symmetry_space_group_name_H-M 'P 1 21/n 1'
_atom_sites_solution_hydrogens geom
_atom_sites_solution_primary iterative
_atom_sites_solution_secondary difmap
_audit_block_code co_mimo60
_audit_creation_method SHELXL-2012
_audit_update_record 'Thu Aug  9 14:34:03 CEST 2012'
_cell_angle_alpha 90
_cell_angle_beta 102.146(16)
_cell_angle_gamma 90
_cell_formula_units_Z 4
_cell_length_a 11.159(5)
_cell_length_b 9.180(4)
_cell_length_c 22.779(11)
_cell_measurement_reflns_used 8081
_cell_measurement_temperature 100(2)
_cell_measurement_theta_max 32.02
_cell_measurement_theta_min 2.40
_cell_volume 2281.2(18)
_computing_cell_refinement
;
SAINT 8.x (Bruker AXS, 1997-2011). Includes estimated systematic errors
 of the unit cell constants from Monte Carlo simulations.
;
_computing_data_collection 'SMART-5.631 (Bruker AXS, 2003)'
_computing_data_reduction 'SAINT 8.x (Bruker AXS, 1997-2011)'
_computing_publication_material 'encifer 1.4 (CCDC, 2011)'
_computing_structure_refinement 'SHELXL-2012 (Sheldrick, 2012)'
_computing_structure_solution 'SUPERFLIP (Palatinus, 2007-2009)'
_diffrn_ambient_environment 'perfluoro polyether oil'
_diffrn_ambient_temperature 100(2)
_diffrn_detector 'CCD plate'
_diffrn_detector_area_resol_mean 8.19
_diffrn_detector_type CCD-PXL-KAF2
_diffrn_measured_fraction_theta_full 0.993
_diffrn_measured_fraction_theta_max 0.959
_diffrn_measurement_device 'three-circle diffractometer'
_diffrn_measurement_device_type 'Bruker AXS Smart 1000'
_diffrn_measurement_method '\f- and \w-scans'
_diffrn_measurement_specimen_support 'polyimid foil'
_diffrn_radiation_monochromator graphite
_diffrn_radiation_probe x-ray
_diffrn_radiation_type MoK\a
_diffrn_radiation_wavelength 0.71073
_diffrn_reflns_av_R_equivalents 0.0362
_diffrn_reflns_Laue_measured_fraction_full 1.000
_diffrn_reflns_Laue_measured_fraction_max 0.959
_diffrn_reflns_limit_h_max 16
_diffrn_reflns_limit_h_min -16
_diffrn_reflns_limit_k_max 13
_diffrn_reflns_limit_k_min -13
_diffrn_reflns_limit_l_max 33
_diffrn_reflns_limit_l_min -33
_diffrn_reflns_number 58291
_diffrn_reflns_point_group_measured_fraction_full 1.000
_diffrn_reflns_point_group_measured_fraction_max 0.959
_diffrn_reflns_theta_full 31.51
_diffrn_reflns_theta_max 32.413
_diffrn_reflns_theta_min 1.829
_diffrn_source 'fine-focus sealed tube (Mo)'
_exptl_absorpt_coefficient_mu 7.095
_exptl_absorpt_correction_T_max 0.7464
_exptl_absorpt_correction_T_min 0.5675
_exptl_absorpt_correction_type multi-scan
_exptl_absorpt_process_details
;
multi-scan from symmetry-related measurements (Blessing 1995)
SADABS (Sheldrick & Bruker AXS, 2004-2008)
;
_exptl_crystal_colour colourless
_exptl_crystal_density_diffrn 2.035
_exptl_crystal_description block
_exptl_crystal_F_000 1352
_exptl_crystal_size_max 0.210
_exptl_crystal_size_mid 0.200
_exptl_crystal_size_min 0.150
_refine_diff_density_max 1.226
_refine_diff_density_min -0.830
_refine_diff_density_rms 0.098
_refine_ls_extinction_method none
_refine_ls_goodness_of_fit_ref 1.051
_refine_ls_hydrogen_treatment constr
_refine_ls_matrix_type full
_refine_ls_number_parameters 293
_refine_ls_number_reflns 7861
_refine_ls_number_restraints 0
_refine_ls_restrained_S_all 1.051
_refine_ls_R_factor_all 0.0337
_refine_ls_R_factor_gt 0.0235
_refine_ls_shift/su_max 0.003
_refine_ls_shift/su_mean 0.000
_refine_ls_structure_factor_coef Fsqd
_refine_ls_weighting_details
;
 w=1/[\s^2^(Fo^2^)+(0.0178P)^2^+2.3103P]
 where P=(Fo^2^+2Fc^2^)/3
;
_refine_ls_weighting_scheme calc
_refine_ls_wR_factor_gt 0.0472
_refine_ls_wR_factor_ref 0.0522
_reflns_Friedel_coverage 0.000
_reflns_number_gt 6677
_reflns_number_total 7861
_reflns_threshold_expression 'I > 2\s(I)'
_cod_data_source_file ic4004214_si_004_2.cif
_cod_data_source_block co_mimo60
_cod_original_cell_volume 2281.3(18)
_cod_original_sg_symbol_H-M 'P 21/n'
_cod_database_code 4335064
_audit_block_refno 1561
_audit_block_usercomment Mimo_454
_shelx_space_group_comment
;
The symmetry employed for this shelxl refinement is uniquely defined
by the following loop, which should always be used as a source of
symmetry information in preference to the above space-group names.
They are only intended as comments.
;
_shelx_estimated_absorpt_t_min 0.317
_shelx_estimated_absorpt_t_max 0.416
_diffrn_reflns_sigmai/neti 0.0240
_shelxl_version_number 2012-4

loop_
_symmetry_equiv_pos_as_xyz
'x, y, z'
'-x+1/2, y+1/2, -z+1/2'
'-x, -y, -z'
'x-1/2, -y-1/2, z-1/2'

loop_
_atom_site_label
_atom_site_type_symbol
_atom_site_fract_x
_atom_site_fract_y
_atom_site_fract_z
_atom_site_U_iso_or_equiv
_atom_site_adp_type
_atom_site_occupancy
_atom_site_site_symmetry_order
_atom_site_calc_flag
_atom_site_refinement_flags
Br1 Br 0.466386(17) 0.577214(18) 0.663722(8) 0.01754(4) Uani 1 1 d D
Br2 Br 0.302843(17) 0.623547(19) 0.411488(8) 0.01806(4) Uani 1 1 d D
Br3 Br 0.065283(17) 0.596972(17) 0.572587(8) 0.01596(4) Uani 1 1 d D
Br4 Br -0.193128(18) 0.72311(2) 0.755263(9) 0.02743(5) Uani 1 1 d D
O1 O 0.36914(12) -0.11497(13) 0.59208(6) 0.0173(2) Uani 1 1 d D
O2 O 0.50186(11) 0.07180(13) 0.60964(6) 0.0159(2) Uani 1 1 d D
O3 O -0.09784(12) 0.02380(15) 0.64193(6) 0.0200(3) Uani 1 1 d D
O4 O -0.03157(11) 0.11978(13) 0.56356(5) 0.0144(2) Uani 1 1 d D
O5 O 0.16753(11) -0.08929(12) 0.62928(5) 0.0125(2) Uani 1 1 d D
H5 H 0.2236 -0.1351 0.6178 0.019 Uiso 1 1 calc RD
N1 N 0.25489(12) 0.34007(15) 0.67419(6) 0.0107(2) Uani 1 1 d D
N2 N 0.29072(13) 0.29363(15) 0.53257(6) 0.0127(3) Uani 1 1 d D
N3 N -0.00044(13) 0.36600(16) 0.71803(6) 0.0142(3) Uani 1 1 d D
C1 C 0.33887(14) 0.26667(16) 0.64211(7) 0.0104(3) Uani 1 1 d D
H1 H 0.4229 0.2710 0.6682 0.012 Uiso 1 1 calc RD
C2 C 0.30713(15) 0.10776(16) 0.62990(7) 0.0102(3) Uani 1 1 d D
C3 C 0.19992(15) 0.05125(16) 0.63818(7) 0.0105(3) Uani 1 1 d D
C4 C 0.10117(14) 0.14037(16) 0.65755(7) 0.0098(3) Uani 1 1 d D
H4 H 0.1049 0.1240 0.7013 0.012 Uiso 1 1 calc RD
C5 C 0.12700(14) 0.30167(16) 0.64705(7) 0.0097(3) Uani 1 1 d D
H5A H 0.1153 0.3166 0.6027 0.012 Uiso 1 1 calc RD
C6 C 0.39260(15) 0.01129(17) 0.60863(7) 0.0122(3) Uani 1 1 d D
C7 C 0.59254(17) -0.0223(2) 0.59221(9) 0.0219(4) Uani 1 1 d D
H7A H 0.5742 -0.0335 0.5484 0.033 Uiso 1 1 calc RD
H7B H 0.5906 -0.1180 0.6111 0.033 Uiso 1 1 calc RD
H7C H 0.6741 0.0208 0.6053 0.033 Uiso 1 1 calc RD
C8 C -0.02200(15) 0.08796(17) 0.62176(7) 0.0121(3) Uani 1 1 d D
C9 C -0.13772(16) 0.0610(2) 0.52272(8) 0.0203(4) Uani 1 1 d D
H9A H -0.1294 0.0768 0.4812 0.030 Uiso 1 1 calc RD
H9B H -0.2118 0.1100 0.5293 0.030 Uiso 1 1 calc RD
H9C H -0.1438 -0.0437 0.5300 0.030 Uiso 1 1 calc RD
C10 C 0.34125(14) 0.35365(17) 0.58558(7) 0.0111(3) Uani 1 1 d D
C11 C 0.38930(15) 0.49498(17) 0.58914(7) 0.0119(3) Uani 1 1 d D
C12 C 0.38121(15) 0.57806(17) 0.53756(7) 0.0128(3) Uani 1 1 d D
H12 H 0.4135 0.6741 0.5392 0.015 Uiso 1 1 calc RD
C13 C 0.32390(15) 0.51498(18) 0.48341(7) 0.0128(3) Uani 1 1 d D
C14 C 0.28215(16) 0.37308(18) 0.48255(7) 0.0141(3) Uani 1 1 d D
H14 H 0.2460 0.3303 0.4450 0.017 Uiso 1 1 calc RD
C15 C 0.04261(14) 0.40643(17) 0.66981(7) 0.0112(3) Uani 1 1 d D
C16 C 0.01487(15) 0.54386(17) 0.64398(7) 0.0121(3) Uani 1 1 d D
C17 C -0.05398(15) 0.64343(18) 0.66878(8) 0.0151(3) Uani 1 1 d D
H17 H -0.0716 0.7379 0.6522 0.018 Uiso 1 1 calc RD
C18 C -0.09567(15) 0.59808(19) 0.71899(8) 0.0162(3) Uani 1 1 d D
C19 C -0.06839(16) 0.4597(2) 0.74204(8) 0.0169(3) Uani 1 1 d D
H19 H -0.0990 0.4302 0.7761 0.020 Uiso 1 1 calc RD
C20 C 0.28995(16) 0.3163(2) 0.73902(7) 0.0166(3) Uani 1 1 d D
H20A H 0.2922 0.2115 0.7474 0.025 Uiso 1 1 calc RD
H20B H 0.2299 0.3631 0.7587 0.025 Uiso 1 1 calc RD
H20C H 0.3712 0.3584 0.7544 0.025 Uiso 1 1 calc RD

loop_
_atom_site_aniso_label
_atom_site_aniso_U_11
_atom_site_aniso_U_22
_atom_site_aniso_U_33
_atom_site_aniso_U_23
_atom_site_aniso_U_13
_atom_site_aniso_U_12
Br1 0.02362(9) 0.01179(7) 0.01551(8) -0.00363(6) 0.00025(6) -0.00642(6)
Br2 0.02229(9) 0.01676(8) 0.01568(8) 0.00377(6) 0.00527(6) -0.00036(6)
Br3 0.02291(9) 0.01052(7) 0.01461(7) 0.00148(5) 0.00432(6) 0.00068(6)
Br4 0.02308(10) 0.03538(11) 0.02311(9) -0.01131(8) 0.00319(7) 0.01419(8)
O1 0.0172(6) 0.0105(5) 0.0235(6) -0.0049(5) 0.0027(5) 0.0017(4)
O2 0.0124(6) 0.0132(5) 0.0224(6) -0.0012(5) 0.0042(5) 0.0015(4)
O3 0.0171(6) 0.0250(7) 0.0189(6) 0.0011(5) 0.0061(5) -0.0073(5)
O4 0.0131(5) 0.0195(6) 0.0098(5) -0.0005(4) 0.0005(4) -0.0037(4)
O5 0.0171(6) 0.0070(5) 0.0130(5) -0.0011(4) 0.0022(4) -0.0006(4)
N1 0.0103(6) 0.0104(6) 0.0106(6) -0.0025(5) 0.0004(5) -0.0002(5)
N2 0.0135(6) 0.0107(6) 0.0132(6) -0.0017(5) 0.0011(5) -0.0011(5)
N3 0.0158(7) 0.0136(6) 0.0139(6) -0.0023(5) 0.0044(5) -0.0022(5)
C1 0.0101(7) 0.0077(6) 0.0125(7) -0.0016(5) 0.0005(5) -0.0017(5)
C2 0.0124(7) 0.0061(6) 0.0110(7) -0.0011(5) -0.0002(5) 0.0008(5)
C3 0.0157(7) 0.0072(6) 0.0072(6) 0.0000(5) -0.0012(5) 0.0011(5)
C4 0.0129(7) 0.0084(6) 0.0078(6) 0.0000(5) 0.0012(5) 0.0000(5)
C5 0.0119(7) 0.0082(6) 0.0086(6) -0.0005(5) 0.0011(5) 0.0005(5)
C6 0.0133(7) 0.0104(7) 0.0119(7) 0.0005(5) 0.0003(6) 0.0030(5)
C7 0.0169(8) 0.0221(9) 0.0277(9) -0.0024(7) 0.0069(7) 0.0053(7)
C8 0.0144(7) 0.0095(6) 0.0124(7) -0.0015(5) 0.0026(6) -0.0008(5)
C9 0.0134(8) 0.0302(10) 0.0151(8) -0.0071(7) -0.0018(6) -0.0038(7)
C10 0.0100(7) 0.0092(6) 0.0138(7) -0.0011(5) 0.0021(5) 0.0007(5)
C11 0.0109(7) 0.0098(7) 0.0149(7) -0.0026(5) 0.0029(6) 0.0001(5)
C12 0.0125(7) 0.0084(7) 0.0183(8) -0.0014(5) 0.0054(6) -0.0005(5)
C13 0.0122(7) 0.0122(7) 0.0150(7) 0.0014(6) 0.0049(6) 0.0020(6)
C14 0.0152(8) 0.0133(7) 0.0133(7) -0.0020(6) 0.0020(6) -0.0018(6)
C15 0.0107(7) 0.0104(6) 0.0118(7) -0.0029(5) 0.0009(5) -0.0015(5)
C16 0.0119(7) 0.0122(7) 0.0115(7) -0.0028(5) 0.0006(6) -0.0008(5)
C17 0.0144(8) 0.0123(7) 0.0163(8) -0.0047(6) -0.0021(6) 0.0031(6)
C18 0.0106(7) 0.0195(8) 0.0172(8) -0.0090(6) 0.0002(6) 0.0030(6)
C19 0.0151(8) 0.0208(8) 0.0161(8) -0.0054(6) 0.0061(6) -0.0033(6)
C20 0.0169(8) 0.0200(8) 0.0112(7) -0.0034(6) -0.0013(6) -0.0014(6)

loop_
_atom_type_symbol
_atom_type_description
_atom_type_scat_dispersion_real
_atom_type_scat_dispersion_imag
_atom_type_scat_source
C C 0.0033 0.0016 'International Tables Vol C Tables 4.2.6.8 and 6.1.1.4'
H H 0.0000 0.0000 'International Tables Vol C Tables 4.2.6.8 and 6.1.1.4'
Br Br -0.2901 2.4595 'International Tables Vol C Tables 4.2.6.8 and 6.1.1.4'
N N 0.0061 0.0033 'International Tables Vol C Tables 4.2.6.8 and 6.1.1.4'
O O 0.0106 0.0060 'International Tables Vol C Tables 4.2.6.8 and 6.1.1.4'

loop_
_geom_angle_atom_site_label_1
_geom_angle_atom_site_label_2
_geom_angle_atom_site_label_3
_geom_angle
C6 O2 C7 115.79(14)
C8 O4 C9 116.02(14)
C3 O5 H5 109.5
C20 N1 C1 111.78(13)
C20 N1 C5 114.68(13)
C1 N1 C5 110.16(12)
C10 N2 C14 118.96(14)
C19 N3 C15 119.27(15)
N1 C1 C2 112.64(13)
N1 C1 C10 107.90(13)
C2 C1 C10 113.31(13)
N1 C1 H1 107.6
C2 C1 H1 107.6
C10 C1 H1 107.6
C3 C2 C6 118.24(14)
C3 C2 C1 121.57(14)
C6 C2 C1 120.19(14)
O5 C3 C2 124.38(14)
O5 C3 C4 111.99(14)
C2 C3 C4 123.61(14)
C3 C4 C8 107.73(13)
C3 C4 C5 107.71(13)
C8 C4 C5 113.54(13)
C3 C4 H4 109.3
C8 C4 H4 109.3
C5 C4 H4 109.3
N1 C5 C15 108.79(12)
N1 C5 C4 111.23(12)
C15 C5 C4 114.13(13)
N1 C5 H5A 107.5
C15 C5 H5A 107.5
C4 C5 H5A 107.5
O1 C6 O2 122.14(15)
O1 C6 C2 124.25(16)
O2 C6 C2 113.61(14)
O2 C7 H7A 109.5
O2 C7 H7B 109.5
H7A C7 H7B 109.5
O2 C7 H7C 109.5
H7A C7 H7C 109.5
H7B C7 H7C 109.5
O3 C8 O4 124.79(16)
O3 C8 C4 125.52(15)
O4 C8 C4 109.65(13)
O4 C9 H9A 109.5
O4 C9 H9B 109.5
H9A C9 H9B 109.5
O4 C9 H9C 109.5
H9A C9 H9C 109.5
H9B C9 H9C 109.5
N2 C10 C11 121.14(15)
N2 C10 C1 117.95(14)
C11 C10 C1 120.84(14)
C12 C11 C10 120.31(15)
C12 C11 Br1 118.50(12)
C10 C11 Br1 121.19(12)
C11 C12 C13 117.26(15)
C11 C12 H12 121.4
C13 C12 H12 121.4
C14 C13 C12 119.71(15)
C14 C13 Br2 120.32(13)
C12 C13 Br2 119.97(12)
N2 C14 C13 122.53(15)
N2 C14 H14 118.7
C13 C14 H14 118.7
N3 C15 C16 120.57(15)
N3 C15 C5 117.47(14)
C16 C15 C5 121.88(14)
C17 C16 C15 121.00(16)
C17 C16 Br3 118.03(13)
C15 C16 Br3 120.94(12)
C18 C17 C16 116.65(16)
C18 C17 H17 121.7
C16 C17 H17 121.7
C19 C18 C17 120.23(15)
C19 C18 Br4 119.56(14)
C17 C18 Br4 120.19(13)
N3 C19 C18 122.25(16)
N3 C19 H19 118.9
C18 C19 H19 118.9
N1 C20 H20A 109.5
N1 C20 H20B 109.5
H20A C20 H20B 109.5
N1 C20 H20C 109.5
H20A C20 H20C 109.5
H20B C20 H20C 109.5

loop_
_geom_bond_atom_site_label_1
_geom_bond_atom_site_label_2
_geom_bond_distance
Br1 C11 1.8925(17)
Br2 C13 1.8895(18)
Br3 C16 1.8930(18)
Br4 C18 1.8870(17)
O1 C6 1.230(2)
O2 C6 1.336(2)
O2 C7 1.448(2)
O3 C8 1.199(2)
O4 C8 1.340(2)
O4 C9 1.448(2)
O5 C3 1.3436(19)
O5 H5 0.8400
N1 C20 1.462(2)
N1 C1 1.468(2)
N1 C5 1.474(2)
N2 C10 1.339(2)
N2 C14 1.339(2)
N3 C19 1.337(2)
N3 C15 1.340(2)
C1 C2 1.513(2)
C1 C10 1.520(2)
C1 H1 1.0000
C2 C3 1.353(2)
C2 C6 1.457(2)
C3 C4 1.511(2)
C4 C8 1.521(2)
C4 C5 1.537(2)
C4 H4 1.0000
C5 C15 1.512(2)
C5 H5A 1.0000
C7 H7A 0.9800
C7 H7B 0.9800
C7 H7C 0.9800
C9 H9A 0.9800
C9 H9B 0.9800
C9 H9C 0.9800
C10 C11 1.400(2)
C11 C12 1.388(2)
C12 C13 1.391(2)
C12 H12 0.9500
C13 C14 1.382(2)
C14 H14 0.9500
C15 C16 1.399(2)
C16 C17 1.388(2)
C17 C18 1.386(3)
C17 H17 0.9500
C18 C19 1.384(3)
C19 H19 0.9500
C20 H20A 0.9800
C20 H20B 0.9800
C20 H20C 0.9800

loop_
_geom_torsion_atom_site_label_1
_geom_torsion_atom_site_label_2
_geom_torsion_atom_site_label_3
_geom_torsion_atom_site_label_4
_geom_torsion
C20 N1 C1 C2 83.40(16)
C5 N1 C1 C2 -45.34(17)
C20 N1 C1 C10 -150.77(13)
C5 N1 C1 C10 80.49(15)
N1 C1 C2 C3 11.4(2)
C10 C1 C2 C3 -111.43(17)
N1 C1 C2 C6 -168.64(13)
C10 C1 C2 C6 68.51(18)
C6 C2 C3 O5 1.4(2)
C1 C2 C3 O5 -178.63(14)
C6 C2 C3 C4 -177.38(14)
C1 C2 C3 C4 2.6(2)
O5 C3 C4 C8 -39.38(17)
C2 C3 C4 C8 139.56(15)
O5 C3 C4 C5 -162.21(12)
C2 C3 C4 C5 16.7(2)
C20 N1 C5 C15 67.28(17)
C1 N1 C5 C15 -165.58(12)
C20 N1 C5 C4 -59.25(17)
C1 N1 C5 C4 67.89(16)
C3 C4 C5 N1 -50.95(16)
C8 C4 C5 N1 -170.14(12)
C3 C4 C5 C15 -174.49(12)
C8 C4 C5 C15 66.32(17)
C7 O2 C6 O1 -2.3(2)
C7 O2 C6 C2 176.58(14)
C3 C2 C6 O1 7.4(2)
C1 C2 C6 O1 -172.55(15)
C3 C2 C6 O2 -171.44(14)
C1 C2 C6 O2 8.6(2)
C9 O4 C8 O3 -5.1(2)
C9 O4 C8 C4 172.79(14)
C3 C4 C8 O3 111.63(18)
C5 C4 C8 O3 -129.19(17)
C3 C4 C8 O4 -66.19(16)
C5 C4 C8 O4 52.98(17)
C14 N2 C10 C11 -2.6(2)
C14 N2 C10 C1 174.23(14)
N1 C1 C10 N2 -111.05(16)
C2 C1 C10 N2 14.4(2)
N1 C1 C10 C11 65.79(18)
C2 C1 C10 C11 -168.78(14)
N2 C10 C11 C12 2.4(2)
C1 C10 C11 C12 -174.29(14)
N2 C10 C11 Br1 -177.54(12)
C1 C10 C11 Br1 5.7(2)
C10 C11 C12 C13 0.1(2)
Br1 C11 C12 C13 -179.88(12)
C11 C12 C13 C14 -2.4(2)
C11 C12 C13 Br2 177.33(12)
C10 N2 C14 C13 0.2(2)
C12 C13 C14 N2 2.4(3)
Br2 C13 C14 N2 -177.39(13)
C19 N3 C15 C16 -1.3(2)
C19 N3 C15 C5 175.39(15)
N1 C5 C15 N3 -93.84(16)
C4 C5 C15 N3 31.0(2)
N1 C5 C15 C16 82.83(18)
C4 C5 C15 C16 -152.33(15)
N3 C15 C16 C17 2.3(2)
C5 C15 C16 C17 -174.25(15)
N3 C15 C16 Br3 -175.46(12)
C5 C15 C16 Br3 8.0(2)
C15 C16 C17 C18 -1.6(2)
Br3 C16 C17 C18 176.28(12)
C16 C17 C18 C19 0.0(2)
C16 C17 C18 Br4 -178.60(12)
C15 N3 C19 C18 -0.3(3)
C17 C18 C19 N3 1.0(3)
Br4 C18 C19 N3 179.58(13)
